data_7215070
loop_
_publ_author_name
'Papaefstathiou, Giannis S.'
'Subrahmanyam, Kota S.'
'Armatas, Gerasimos S.'
'Malliakas, Christos D.'
'Kanatzidis, Mercouri G.'
'Manos, Manolis J.'

_publ_section_title
;
 A unique microporous copper trimesate selenite with high selectivity for
 CO2
;
_journal_issue 17
_journal_name_full CrystEngComm
_journal_page_first 3483
_journal_paper_doi 10.1039/c4ce00091a
_journal_volume 16
_journal_year 2014
_chemical_formula_moiety 'C18 H6 Cu4 O15 Se'
_chemical_formula_sum 'C18 H6 Cu4 O15 Se'
_chemical_formula_weight 795.39
_chemical_name_systematic
; 
 ? 
;
_space_group_IT_number 15
_symmetry_cell_setting monoclinic
_symmetry_space_group_name_Hall '-C 2yc'
_symmetry_space_group_name_H-M 'C 1 2/c 1'
_atom_sites_solution_hydrogens geom
_atom_sites_solution_primary direct
_atom_sites_solution_secondary difmap
_audit_creation_method SHELXL-97
_cell_angle_alpha 90.00
_cell_angle_beta 90.165(10)
_cell_angle_gamma 90.00
_cell_formula_units_Z 8
_cell_length_a 38.391(6)
_cell_length_b 12.3697(11)
_cell_length_c 14.1757(14)
_cell_measurement_reflns_used 7043
_cell_measurement_temperature 473(2)
_cell_measurement_theta_max 32.13
_cell_measurement_theta_min 2.12
_cell_volume 6731.8(14)
_computing_cell_refinement X-AREA
_computing_data_reduction X-AREA
_computing_molecular_graphics
;
 DIAMOND (Brandenburg, 2006)
 MERCURY (Bruno et al. 2002)
;
_computing_publication_material 'WINGX (Farrugia, 1999)'
_computing_structure_refinement 'SHELXL-97 (Sheldrick, 1997)'
_computing_structure_solution 'SHELXL-97 (Sheldrick, 1997)'
_diffrn_ambient_temperature 473(2)
_diffrn_detector_area_resol_mean 6.67
_diffrn_measured_fraction_theta_full 1.000
_diffrn_measured_fraction_theta_max 1.000
_diffrn_measurement_device '2-circle goniometer'
_diffrn_measurement_device_type 'STOE IPDS 2'
_diffrn_measurement_method 'rotation method'
_diffrn_radiation_monochromator 'plane graphite'
_diffrn_radiation_source 'sealed X-ray tube'
_diffrn_radiation_type MoK\a
_diffrn_radiation_wavelength 0.71073
_diffrn_reflns_av_R_equivalents 0.2794
_diffrn_reflns_av_sigmaI/netI 0.2236
_diffrn_reflns_limit_h_max 45
_diffrn_reflns_limit_h_min -45
_diffrn_reflns_limit_k_max 14
_diffrn_reflns_limit_k_min -14
_diffrn_reflns_limit_l_max 16
_diffrn_reflns_limit_l_min -16
_diffrn_reflns_number 26274
_diffrn_reflns_theta_full 25.00
_diffrn_reflns_theta_max 25.00
_diffrn_reflns_theta_min 2.12
_exptl_absorpt_coefficient_mu 3.628
_exptl_absorpt_correction_T_max 0.7085
_exptl_absorpt_correction_T_min 0.3383
_exptl_absorpt_correction_type integration
_exptl_absorpt_process_details X-Shape2
_exptl_crystal_colour 'dark blue'
_exptl_crystal_density_diffrn 1.570
_exptl_crystal_density_method 'not measured'
_exptl_crystal_description plate
_exptl_crystal_F_000 3072
_exptl_crystal_size_max 0.25
_exptl_crystal_size_mid 0.20
_exptl_crystal_size_min 0.05
_refine_diff_density_max 1.145
_refine_diff_density_min -0.777
_refine_diff_density_rms 0.196
_refine_ls_extinction_method none
_refine_ls_goodness_of_fit_ref 1.071
_refine_ls_hydrogen_treatment constr
_refine_ls_matrix_type full
_refine_ls_number_parameters 343
_refine_ls_number_reflns 5938
_refine_ls_number_restraints 12
_refine_ls_restrained_S_all 1.070
_refine_ls_R_factor_all 0.2490
_refine_ls_R_factor_gt 0.1312
_refine_ls_shift/su_max 0.000
_refine_ls_shift/su_mean 0.000
_refine_ls_structure_factor_coef Fsqd
_refine_ls_weighting_details 'calc w=1/[\s^2^(Fo^2^)+(0.1340P)^2^+0.0000P] where P=(Fo^2^+2Fc^2^)/3'
_refine_ls_weighting_scheme calc
_refine_ls_wR_factor_gt 0.2912
_refine_ls_wR_factor_ref 0.3382
_reflns_number_gt 2555
_reflns_number_total 5938
_reflns_threshold_expression >2sigma(I)
_cod_data_source_file c4ce00091a2.cif
_cod_data_source_block MINOF-1'
_cod_depositor_comments
;
The following automatic conversions were performed:

'_symmetry_cell_setting' value 'Monoclinic' changed to 'monoclinic'
according to
/usr/data/users/saulius/crontab/automatic-downloads/current/RSC/lib/dictionaries/cif_core.dic
dictionary named 'cif_core.dic' version 2.4.2 from 2011-04-26.

Automatic conversion script
Id: cif_fix_values 2281 2013-09-26 08:29:07Z andrius 
;
_cod_original_sg_symbol_H-M 'C 2/c'
_cod_database_code 7215070

loop_
_symmetry_equiv_pos_as_xyz
'x, y, z'
'-x, y, -z+1/2'
'x+1/2, y+1/2, z'
'-x+1/2, y+1/2, -z+1/2'
'-x, -y, -z'
'x, -y, z-1/2'
'-x+1/2, -y+1/2, -z'
'x+1/2, -y+1/2, z-1/2'

loop_
_atom_site_label
_atom_site_type_symbol
_atom_site_fract_x
_atom_site_fract_y
_atom_site_fract_z
_atom_site_U_iso_or_equiv
_atom_site_adp_type
_atom_site_occupancy
_atom_site_symmetry_multiplicity
_atom_site_calc_flag
_atom_site_refinement_flags
Se1 Se 0.02364(7) 0.05108(17) 0.14787(13) 0.0500(7) Uani 1 1 d .
Cu1 Cu 0.22393(9) 0.3107(2) -0.00833(19) 0.0690(10) Uani 1 1 d .
Cu2 Cu 0.05692(8) 0.0045(2) -0.06178(16) 0.0541(8) Uani 1 1 d .
Cu3 Cu 0.04228(10) 0.2412(2) 0.05900(15) 0.0749(12) Uani 1 1 d .
Cu4 Cu 0.04824(9) 0.2238(2) 0.30615(15) 0.0637(10) Uani 1 1 d .
O1 O 0.2028(6) 0.2380(15) 0.0922(11) 0.090(6) Uani 1 1 d .
O2 O 0.2492(6) 0.3696(15) -0.1163(12) 0.094(6) Uani 1 1 d .
O3 O 0.2520(6) 0.0958(17) -0.0769(13) 0.097(6) Uani 1 1 d .
O4 O 0.2070(6) 0.2009(15) -0.0845(13) 0.088(6) Uani 1 1 d .
O5 O 0.1022(5) -0.0302(16) -0.1042(13) 0.096(6) Uani 1 1 d .
O6 O 0.0972(6) -0.1602(17) -0.2086(13) 0.108(7) Uani 1 1 d .
O8 O 0.0486(7) 0.2869(13) -0.0651(10) 0.107(8) Uani 1 1 d .
O9 O 0.0563(6) 0.1282(12) -0.1430(9) 0.090(7) Uani 1 1 d .
O10 O 0.0468(7) 0.3786(11) 0.1020(10) 0.121(10) Uani 1 1 d .
O11 O 0.0443(5) 0.3767(11) 0.2607(8) 0.078(6) Uani 1 1 d .
O12 O 0.0489(6) 0.2705(12) -0.5657(9) 0.085(6) Uani 1 1 d .
O13 O 0.0539(4) 0.1190(11) -0.4782(9) 0.057(4) Uani 1 1 d .
O15 O 0.0300(4) 0.0905(10) 0.0323(7) 0.051(4) Uani 1 1 d .
O16 O 0.0352(5) 0.1782(11) 0.1816(8) 0.077(6) Uani 1 1 d .
O17 O -0.0169(5) 0.0642(10) 0.1551(8) 0.064(5) Uani 1 1 d .
C1 C 0.2193(8) -0.168(2) -0.3648(16) 0.060(6) Uani 1 1 d .
C2 C 0.2030(8) -0.112(2) -0.2833(16) 0.073(8) Uani 1 1 d .
C3 C 0.1690(8) -0.128(2) -0.2640(17) 0.074(8) Uani 1 1 d .
H3 H 0.1569 -0.1780 -0.3000 0.089 Uiso 1 1 calc R
C4 C 0.1512(7) -0.0732(18) -0.1938(16) 0.064(7) Uani 1 1 d .
C5 C 0.1697(9) 0.014(3) -0.1457(18) 0.097(10) Uani 1 1 d .
H5 H 0.1578 0.0586 -0.1043 0.116 Uiso 1 1 calc R
C6 C 0.2038(9) 0.0287(18) -0.1606(16) 0.075(8) Uani 1 1 d .
C7 C 0.2200(8) -0.031(2) -0.2326(16) 0.080(8) Uani 1 1 d .
H7 H 0.2431 -0.0153 -0.2472 0.096 Uiso 1 1 calc R
C8 C 0.2196(9) 0.113(3) -0.1046(19) 0.087(10) Uani 1 1 d .
C9 C 0.1119(8) -0.093(2) -0.1677(19) 0.072(7) Uani 1 1 d U
C10 C 0.0525(9) 0.228(2) -0.1363(15) 0.083(9) Uani 1 1 d .
C11 C 0.0506(7) 0.2896(17) -0.2294(12) 0.061(7) Uani 1 1 d .
C12 C 0.0530(7) 0.2346(18) -0.3146(15) 0.072(8) Uani 1 1 d .
H12 H 0.0562 0.1601 -0.3133 0.087 Uiso 1 1 calc R
C13 C 0.0509(7) 0.2829(17) -0.3970(11) 0.059(7) Uani 1 1 d .
C14 C 0.0491(7) 0.3988(19) -0.4006(14) 0.074(8) Uani 1 1 d .
H14 H 0.0495 0.4351 -0.4580 0.089 Uiso 1 1 calc R
C15 C 0.0467(7) 0.4551(17) -0.3163(13) 0.067(8) Uani 1 1 d .
C16 C 0.0497(7) 0.3988(16) -0.2330(13) 0.061(7) Uani 1 1 d .
H16 H 0.0511 0.4375 -0.1769 0.073 Uiso 1 1 calc R
C17 C 0.0452(7) 0.4228(19) 0.1803(17) 0.066(6) Uani 1 1 d U
C18 C 0.0522(7) 0.220(3) -0.4881(14) 0.079(8) Uani 1 1 d .

loop_
_atom_site_aniso_label
_atom_site_aniso_U_11
_atom_site_aniso_U_22
_atom_site_aniso_U_33
_atom_site_aniso_U_23
_atom_site_aniso_U_13
_atom_site_aniso_U_12
Se1 0.074(2) 0.0457(12) 0.0307(10) 0.0010(9) 0.0111(10) 0.0015(12)
Cu1 0.089(3) 0.0699(19) 0.0480(15) 0.0008(14) 0.0165(16) -0.0009(18)
Cu2 0.084(2) 0.0486(14) 0.0293(12) 0.0003(11) 0.0131(13) -0.0031(15)
Cu3 0.154(4) 0.0481(16) 0.0224(11) 0.0002(11) 0.0057(15) -0.0165(18)
Cu4 0.114(3) 0.0531(16) 0.0240(11) -0.0031(11) 0.0009(14) 0.0062(16)
O1 0.140(19) 0.075(12) 0.056(10) 0.013(9) 0.016(11) 0.006(12)
O2 0.122(19) 0.091(14) 0.068(11) 0.022(10) 0.033(12) -0.009(13)
O3 0.101(19) 0.126(16) 0.063(11) 0.006(11) 0.019(12) -0.019(14)
O4 0.112(18) 0.057(11) 0.094(13) -0.009(10) 0.010(12) 0.006(11)
O5 0.098(16) 0.109(15) 0.083(12) -0.042(11) 0.017(11) 0.024(12)
O6 0.118(18) 0.125(16) 0.082(13) -0.059(12) 0.020(12) -0.035(14)
O8 0.24(3) 0.054(10) 0.030(8) -0.008(7) 0.026(11) -0.010(12)
O9 0.19(2) 0.042(9) 0.036(8) 0.008(7) 0.044(10) 0.019(11)
O10 0.30(3) 0.026(8) 0.039(9) 0.002(7) 0.016(13) -0.021(12)
O11 0.176(19) 0.048(8) 0.010(6) 0.012(6) 0.003(8) -0.005(10)
O12 0.17(2) 0.060(10) 0.022(7) 0.007(7) -0.013(9) 0.000(11)
O13 0.102(14) 0.038(8) 0.032(7) 0.002(6) 0.010(8) -0.013(8)
O15 0.094(13) 0.040(7) 0.019(6) -0.001(5) 0.004(7) 0.000(7)
O16 0.157(18) 0.060(9) 0.013(6) 0.000(6) 0.003(8) -0.030(10)
O17 0.130(17) 0.039(8) 0.024(6) 0.007(6) -0.017(8) -0.026(9)
C1 0.07(2) 0.056(14) 0.056(14) -0.002(12) 0.013(14) 0.010(14)
C2 0.07(2) 0.11(2) 0.048(13) 0.005(14) 0.013(14) 0.013(16)
C3 0.08(2) 0.074(17) 0.066(15) -0.006(13) 0.021(15) 0.018(16)
C4 0.068(19) 0.066(15) 0.057(13) -0.011(12) 0.000(13) 0.001(13)
C5 0.11(3) 0.13(3) 0.057(15) -0.049(16) 0.029(17) -0.02(2)
C6 0.11(3) 0.057(15) 0.056(14) -0.019(11) 0.025(16) -0.028(15)
C7 0.09(2) 0.088(19) 0.059(15) -0.034(14) -0.002(14) -0.012(16)
C8 0.06(2) 0.14(3) 0.063(17) 0.009(18) -0.015(16) -0.04(2)
C9 0.072(8) 0.073(8) 0.072(8) 0.001(5) 0.004(5) -0.002(5)
C10 0.13(3) 0.080(19) 0.038(12) -0.003(12) 0.021(14) -0.043(18)
C11 0.11(2) 0.050(13) 0.022(9) -0.011(9) 0.000(11) -0.017(13)
C12 0.12(2) 0.049(13) 0.050(12) 0.010(11) 0.008(14) -0.003(14)
C13 0.11(2) 0.059(13) 0.011(8) -0.005(8) -0.001(10) 0.027(13)
C14 0.12(2) 0.069(15) 0.032(11) -0.006(10) 0.025(13) -0.002(15)
C15 0.13(2) 0.044(11) 0.025(9) -0.004(9) 0.003(12) -0.027(14)
C16 0.11(2) 0.040(11) 0.032(10) -0.010(9) 0.002(12) -0.025(13)
C17 0.070(8) 0.065(8) 0.062(7) 0.006(5) -0.001(5) 0.001(5)
C18 0.08(2) 0.12(2) 0.029(11) 0.011(14) -0.006(12) -0.018(18)

loop_
_atom_type_symbol
_atom_type_description
_atom_type_scat_dispersion_real
_atom_type_scat_dispersion_imag
_atom_type_scat_source
C C 0.0033 0.0016 'International Tables Vol C Tables 4.2.6.8 and 6.1.1.4'
H H 0.0000 0.0000 'International Tables Vol C Tables 4.2.6.8 and 6.1.1.4'
O O 0.0106 0.0060 'International Tables Vol C Tables 4.2.6.8 and 6.1.1.4'
Cu Cu 0.3201 1.2651 'International Tables Vol C Tables 4.2.6.8 and 6.1.1.4'
Se Se -0.0929 2.2259 'International Tables Vol C Tables 4.2.6.8 and 6.1.1.4'

loop_
_geom_angle_atom_site_label_1
_geom_angle_atom_site_label_2
_geom_angle_atom_site_label_3
_geom_angle
_geom_angle_site_symmetry_1
_geom_angle_site_symmetry_3
O17 Se1 O16 98.3(8) . .
O17 Se1 O15 100.1(7) . .
O16 Se1 O15 88.2(6) . .
O17 Se1 Cu3 101.5(5) . .
O16 Se1 Cu3 43.4(4) . .
O15 Se1 Cu3 44.8(4) . .
O4 Cu1 O1 86.5(8) . .
O4 Cu1 O3 169.0(10) . 7
O1 Cu1 O3 91.1(8) . 7
O4 Cu1 O2 89.5(8) . .
O1 Cu1 O2 172.7(8) . .
O3 Cu1 O2 91.7(8) 7 .
O4 Cu1 Cu1 83.9(7) . 7
O1 Cu1 Cu1 89.3(7) . 7
O3 Cu1 Cu1 85.3(8) 7 7
O2 Cu1 Cu1 84.2(7) . 7
O5 Cu2 O9 90.0(9) . .
O5 Cu2 O13 94.1(8) . 6_556
O9 Cu2 O13 175.8(8) . 6_556
O5 Cu2 O15 144.3(7) . .
O9 Cu2 O15 88.3(5) . .
O13 Cu2 O15 88.8(5) 6_556 .
O5 Cu2 O17 111.3(7) . 5
O9 Cu2 O17 86.5(7) . 5
O13 Cu2 O17 91.2(6) 6_556 5
O15 Cu2 O17 104.2(7) . 5
O10 Cu3 O8 91.2(7) . .
O10 Cu3 O16 95.1(6) . .
O8 Cu3 O16 173.7(6) . .
O10 Cu3 O15 168.2(8) . .
O8 Cu3 O15 98.0(6) . .
O16 Cu3 O15 75.8(5) . .
O10 Cu3 Se1 132.0(5) . .
O8 Cu3 Se1 136.3(5) . .
O16 Cu3 Se1 37.5(4) . .
O15 Cu3 Se1 38.4(3) . .
O12 Cu4 O16 165.6(9) 1_556 .
O12 Cu4 O11 91.2(6) 1_556 .
O16 Cu4 O11 87.9(6) . .
O12 Cu4 O6 101.8(9) 1_556 6_556
O16 Cu4 O6 91.7(8) . 6_556
O11 Cu4 O6 113.4(8) . 6_556
O12 Cu4 O17 92.1(6) 1_556 2
O16 Cu4 O17 80.7(5) . 2
O11 Cu4 O17 145.1(7) . 2
O6 Cu4 O17 99.8(7) 6_556 2
C1 O1 Cu1 119.6(18) 6_556 .
C1 O2 Cu1 119.0(16) 4_554 .
C8 O3 Cu1 123(2) . 7
C8 O4 Cu1 130(2) . .
C9 O5 Cu2 130(2) . .
C9 O6 Cu4 132(2) . 6
C10 O8 Cu3 126.6(16) . .
C10 O9 Cu2 138.3(14) . .
C17 O10 Cu3 135.2(15) . .
C17 O11 Cu4 135.0(14) . .
C18 O12 Cu4 132.4(17) . 1_554
C18 O13 Cu2 135.9(13) . 6
Se1 O15 Cu3 96.9(5) . .
Se1 O15 Cu2 123.9(7) . .
Cu3 O15 Cu2 120.7(7) . .
Se1 O16 Cu4 126.6(7) . .
Se1 O16 Cu3 99.1(6) . .
Cu4 O16 Cu3 132.5(8) . .
Se1 O17 Cu2 127.9(8) . 5
Se1 O17 Cu4 127.2(7) . 2
Cu2 O17 Cu4 96.1(7) 5 2
O1 C1 O2 128(2) 6 4_544
O1 C1 C2 120(3) 6 .
O2 C1 C2 112(2) 4_544 .
C3 C2 C7 117(2) . .
C3 C2 C1 120(3) . .
C7 C2 C1 122(3) . .
C2 C3 C4 124(3) . .
C2 C3 H3 118.1 . .
C4 C3 H3 118.1 . .
C3 C4 C5 117(3) . .
C3 C4 C9 125(2) . .
C5 C4 C9 118(2) . .
C6 C5 C4 120(2) . .
C6 C5 H5 119.8 . .
C4 C5 H5 119.8 . .
C5 C6 C7 118(2) . .
C5 C6 C8 115(3) . .
C7 C6 C8 126(3) . .
C2 C7 C6 123(3) . .
C2 C7 H7 118.6 . .
C6 C7 H7 118.6 . .
O4 C8 O3 117(3) . .
O4 C8 C6 127(3) . .
O3 C8 C6 116(4) . .
O6 C9 O5 132(3) . .
O6 C9 C4 117(3) . .
O5 C9 C4 111(2) . .
O9 C10 O8 131(2) . .
O9 C10 C11 115.9(19) . .
O8 C10 C11 113(2) . .
C16 C11 C12 117.3(18) . .
C16 C11 C10 122.4(18) . .
C12 C11 C10 120(2) . .
C13 C12 C11 123(2) . .
C13 C12 H12 118.5 . .
C11 C12 H12 118.5 . .
C12 C13 C14 119.2(18) . .
C12 C13 C18 122(2) . .
C14 C13 C18 119.1(18) . .
C15 C14 C13 118.3(19) . .
C15 C14 H14 120.8 . .
C13 C14 H14 120.8 . .
C16 C15 C14 119(2) . .
C16 C15 C17 122.4(18) . 6_565
C14 C15 C17 118.5(19) . 6_565
C11 C16 C15 122.7(18) . .
C11 C16 H16 118.7 . .
C15 C16 H16 118.7 . .
O10 C17 O11 127(2) . .
O10 C17 C15 117.9(19) . 6_566
O11 C17 C15 115(2) . 6_566
O13 C18 O12 126(2) . .
O13 C18 C13 114.8(18) . .
O12 C18 C13 119(3) . .

loop_
_geom_bond_atom_site_label_1
_geom_bond_atom_site_label_2
_geom_bond_distance
_geom_bond_site_symmetry_2
Se1 O17 1.567(19) .
Se1 O16 1.702(14) .
Se1 O15 1.727(11) .
Se1 Cu3 2.763(3) .
Cu1 O4 1.85(2) .
Cu1 O1 1.871(17) .
Cu1 O3 1.91(2) 7
Cu1 O2 1.955(17) .
Cu1 Cu1 2.514(7) 7
Cu2 O5 1.891(19) .
Cu2 O9 1.914(14) .
Cu2 O13 1.936(13) 6_556
Cu2 O15 1.997(13) .
Cu2 O17 2.197(15) 5
Cu3 O10 1.814(14) .
Cu3 O8 1.865(14) .
Cu3 O16 1.924(12) .
Cu3 O15 1.960(12) .
Cu4 O12 1.907(13) 1_556
Cu4 O16 1.919(12) .
Cu4 O11 2.003(13) .
Cu4 O6 2.05(2) 6_556
Cu4 O17 2.378(17) 2
O1 C1 1.23(3) 6_556
O2 C1 1.32(3) 4_554
O3 C8 1.32(3) .
O3 Cu1 1.91(2) 7
O4 C8 1.22(4) .
O5 C9 1.25(3) .
O6 C9 1.16(3) .
O6 Cu4 2.05(2) 6
O8 C10 1.26(3) .
O9 C10 1.24(3) .
O10 C17 1.24(3) .
O11 C17 1.28(2) .
O12 C18 1.27(3) .
O12 Cu4 1.907(13) 1_554
O13 C18 1.26(3) .
O13 Cu2 1.936(13) 6
O17 Cu2 2.197(15) 5
O17 Cu4 2.378(17) 2
C1 O1 1.23(3) 6
C1 O2 1.32(3) 4_544
C1 C2 1.49(3) .
C2 C3 1.35(4) .
C2 C7 1.40(3) .
C3 C4 1.38(3) .
C3 H3 0.9300 .
C4 C5 1.46(3) .
C4 C9 1.57(4) .
C5 C6 1.34(4) .
C5 H5 0.9300 .
C6 C7 1.40(3) .
C6 C8 1.44(4) .
C7 H7 0.9300 .
C10 C11 1.53(3) .
C11 C16 1.35(3) .
C11 C12 1.39(3) .
C12 C13 1.31(3) .
C12 H12 0.9300 .
C13 C14 1.44(3) .
C13 C18 1.51(3) .
C14 C15 1.39(3) .
C14 H14 0.9300 .
C15 C16 1.38(3) .
C15 C17 1.51(3) 6_565
C16 H16 0.9300 .
C17 C15 1.51(3) 6_566
